data_4106767
loop_
_publ_author_name
'John A. S. Roberts'
'James A. Franz'
'Edwin F. van der Eide'
'Eric D. Walter'
'Jeffrey L. Petersen'
'Daniel L. DuBois'
'R. Morris Bullock'

_publ_section_title
;
 Comproportionation of Cationic and Anionic Tungsten Complexes Having an
 N-Heterocyclic Carbene Ligand To Give the Isolable 17-Electron Tungsten
 Radical CpW(CO)2(IMes).
;
_journal_name_full 'Journal of the American Chemical Society'
_journal_page_first 14593
_journal_page_last 14603
_journal_paper_doi 10.1021/ja202754e
_journal_volume 133
_journal_year 2011
_chemical_formula_sum 'C40 H53 K N2 O8 W'
_chemical_formula_weight 912.79
_chemical_name_systematic
; 
 ? 
;
_space_group_IT_number 14
_symmetry_cell_setting monoclinic
_symmetry_space_group_name_Hall '-P 2yn'
_symmetry_space_group_name_H-M 'P 1 21/n 1'
_atom_sites_solution_hydrogens geom
_atom_sites_solution_primary direct
_atom_sites_solution_secondary difmap
_audit_creation_method SHELXL-97
_cell_angle_alpha 90.00
_cell_angle_beta 95.021(1)
_cell_angle_gamma 90.00
_cell_formula_units_Z 4
_cell_length_a 8.5834(5)
_cell_length_b 24.881(2)
_cell_length_c 19.4952(15)
_cell_measurement_reflns_used 6977
_cell_measurement_temperature 293(2)
_cell_measurement_theta_max 27.52
_cell_measurement_theta_min 2.25
_cell_volume 4147.5(5)
_computing_structure_refinement 'SHELXL-97 (Sheldrick, 1997)'
_computing_structure_solution 'SHELXS-97 (Sheldrick, 1990)'
_diffrn_ambient_temperature 293(2)
_diffrn_measured_fraction_theta_full 0.979
_diffrn_measured_fraction_theta_max 0.979
_diffrn_radiation_monochromator graphite
_diffrn_radiation_source 'fine-focus sealed tube'
_diffrn_radiation_type MoK\a
_diffrn_radiation_wavelength 0.71073
_diffrn_reflns_av_R_equivalents 0.0377
_diffrn_reflns_av_sigmaI/netI 0.0540
_diffrn_reflns_limit_h_max 9
_diffrn_reflns_limit_h_min -11
_diffrn_reflns_limit_k_max 32
_diffrn_reflns_limit_k_min -31
_diffrn_reflns_limit_l_max 25
_diffrn_reflns_limit_l_min -25
_diffrn_reflns_number 27106
_diffrn_reflns_theta_full 27.53
_diffrn_reflns_theta_max 27.53
_diffrn_reflns_theta_min 2.52
_diffrn_standards_decay_% none
_exptl_absorpt_coefficient_mu 2.936
_exptl_absorpt_correction_T_max 0.791
_exptl_absorpt_correction_T_min 0.465
_exptl_absorpt_correction_type semi-empirical
_exptl_absorpt_process_details SADABS
_exptl_crystal_colour orange
_exptl_crystal_density_diffrn 1.462
_exptl_crystal_F_000 1856
_exptl_crystal_size_max 0.50
_exptl_crystal_size_mid 0.22
_exptl_crystal_size_min 0.08
_refine_diff_density_max 1.200
_refine_diff_density_min -0.647
_refine_diff_density_rms 0.103
_refine_ls_extinction_method none
_refine_ls_goodness_of_fit_ref 1.074
_refine_ls_hydrogen_treatment riding
_refine_ls_matrix_type full
_refine_ls_number_parameters 638
_refine_ls_number_reflns 9351
_refine_ls_number_restraints 39
_refine_ls_restrained_S_all 1.082
_refine_ls_R_factor_all 0.0430
_refine_ls_R_factor_gt 0.0340
_refine_ls_shift/su_max 0.018
_refine_ls_shift/su_mean 0.001
_refine_ls_structure_factor_coef Fsqd
_refine_ls_weighting_details 'calc w=1/[\s^2^(Fo^2^)+(0.0411P)^2^+1.3682P] where P=(Fo^2^+2Fc^2^)/3'
_refine_ls_weighting_scheme calc
_refine_ls_wR_factor_gt 0.0836
_refine_ls_wR_factor_ref 0.0928
_reflns_number_gt 7846
_reflns_number_total 9351
_reflns_threshold_expression >2sigma(I)
_cod_data_source_file ja202754e_si_001.cif
_cod_data_source_block mb1ccd
_cod_original_cell_volume 4147.6(5)
_cod_database_code 4106767

loop_
_symmetry_equiv_pos_as_xyz
'x, y, z'
'-x+1/2, y+1/2, -z+1/2'
'-x, -y, -z'
'x-1/2, -y-1/2, z-1/2'

loop_
_atom_site_label
_atom_site_type_symbol
_atom_site_fract_x
_atom_site_fract_y
_atom_site_fract_z
_atom_site_U_iso_or_equiv
_atom_site_adp_type
_atom_site_occupancy
_atom_site_symmetry_multiplicity
_atom_site_calc_flag
_atom_site_refinement_flags
_atom_site_disorder_assembly
_atom_site_disorder_group
W1 W 0.818300(9) 0.216474(3) 0.449542(4) 0.03976(3) Uani 1 1 d . . .
K1 K 1.01698(6) 0.35865(2) 0.48508(3) 0.06142(15) Uani 1 1 d . . .
N1 N 0.8769(2) 0.09669(8) 0.50381(10) 0.0548(5) Uani 1 1 d . . .
N2 N 0.8206(2) 0.14681(8) 0.58778(10) 0.0529(5) Uani 1 1 d . . .
O1 O 0.7837(2) 0.30762(7) 0.55530(9) 0.0597(5) Uani 1 1 d . A .
O2 O 1.1677(2) 0.24876(10) 0.46572(14) 0.0914(8) Uani 1 1 d . . .
C1 C 0.7961(3) 0.26946(10) 0.51866(12) 0.0459(5) Uani 1 1 d . A .
C2 C 1.0349(3) 0.23361(11) 0.46041(15) 0.0574(7) Uani 1 1 d . . .
C3 C 0.8426(2) 0.14993(9) 0.51843(11) 0.0417(5) Uani 1 1 d . . .
C4 C 0.8419(4) 0.09508(12) 0.61275(15) 0.0817(9) Uani 1 1 d . . .
H4 H 0.8324 0.0841 0.6578 0.098 Uiso 1 1 calc R . .
C5 C 0.8780(4) 0.06387(12) 0.56145(15) 0.0815(9) Uani 1 1 d . . .
H5 H 0.8998 0.0273 0.5636 0.098 Uiso 1 1 calc R . .
C6 C 0.7845(3) 0.18999(10) 0.63196(11) 0.0471(5) Uani 1 1 d . . .
C7 C 0.6282(3) 0.20277(11) 0.63927(13) 0.0509(6) Uani 1 1 d . . .
C8 C 0.5983(3) 0.24176(11) 0.68678(13) 0.0551(6) Uani 1 1 d . . .
H8 H 0.4949 0.2505 0.6926 0.066 Uiso 1 1 calc R . .
C9 C 0.7175(3) 0.26859(11) 0.72635(13) 0.0557(6) Uani 1 1 d . . .
C10 C 0.8704(3) 0.25517(12) 0.71738(12) 0.0566(7) Uani 1 1 d . . .
H10 H 0.9511 0.2728 0.7432 0.068 Uiso 1 1 calc R . .
C11 C 0.9066(3) 0.21590(10) 0.67056(14) 0.0538(7) Uani 1 1 d . . .
C12 C 0.4981(3) 0.17554(15) 0.59555(16) 0.0760(9) Uani 1 1 d . . .
H12A H 0.5080 0.1833 0.5479 0.114 Uiso 1 1 calc R . .
H12B H 0.3991 0.1886 0.6080 0.114 Uiso 1 1 calc R . .
H12C H 0.5041 0.1374 0.6028 0.114 Uiso 1 1 calc R . .
C13 C 0.6817(4) 0.31184(13) 0.77694(16) 0.0749(9) Uani 1 1 d . . .
H13A H 0.6437 0.2956 0.8169 0.112 Uiso 1 1 calc R . .
H13B H 0.6035 0.3356 0.7558 0.112 Uiso 1 1 calc R . .
H13C H 0.7751 0.3318 0.7903 0.112 Uiso 1 1 calc R . .
C14 C 1.0755(3) 0.20363(16) 0.65928(18) 0.0820(10) Uani 1 1 d . . .
H14A H 1.0926 0.1655 0.6621 0.123 Uiso 1 1 calc R . .
H14B H 1.1433 0.2214 0.6940 0.123 Uiso 1 1 calc R . .
H14C H 1.0977 0.2162 0.6146 0.123 Uiso 1 1 calc R . .
C15 C 0.9215(3) 0.07653(9) 0.43951(11) 0.0478(5) Uani 1 1 d . . .
C16 C 0.8164(3) 0.04574(10) 0.39773(15) 0.0600(7) Uani 1 1 d . . .
C17 C 0.8637(4) 0.02619(12) 0.33636(16) 0.0724(8) Uani 1 1 d . . .
H17 H 0.7940 0.0059 0.3077 0.087 Uiso 1 1 calc R . .
C18 C 1.0116(4) 0.03603(12) 0.31661(14) 0.0671(8) Uani 1 1 d . . .
C19 C 1.1147(3) 0.06405(11) 0.36045(15) 0.0624(7) Uani 1 1 d . . .
H19 H 1.2156 0.0696 0.3480 0.075 Uiso 1 1 calc R . .
C20 C 1.0750(3) 0.08470(10) 0.42315(14) 0.0540(6) Uani 1 1 d . . .
C21 C 0.6547(4) 0.03182(15) 0.4180(2) 0.0974(13) Uani 1 1 d . . .
H21A H 0.6595 -0.0010 0.4439 0.146 Uiso 1 1 calc R . .
H21B H 0.5845 0.0275 0.3772 0.146 Uiso 1 1 calc R . .
H21C H 0.6177 0.0602 0.4456 0.146 Uiso 1 1 calc R . .
C22 C 1.0620(5) 0.01385(17) 0.24898(17) 0.1112(14) Uani 1 1 d . . .
H22A H 0.9999 -0.0171 0.2355 0.167 Uiso 1 1 calc R . .
H22B H 1.1703 0.0038 0.2550 0.167 Uiso 1 1 calc R . .
H22C H 1.0477 0.0409 0.2139 0.167 Uiso 1 1 calc R . .
C23 C 1.1951(3) 0.11217(13) 0.4719(2) 0.0800(10) Uani 1 1 d . . .
H23A H 1.2439 0.0862 0.5032 0.120 Uiso 1 1 calc R . .
H23B H 1.1451 0.1393 0.4973 0.120 Uiso 1 1 calc R . .
H23C H 1.2728 0.1286 0.4462 0.120 Uiso 1 1 calc R . .
C24 C 0.6255(3) 0.17055(13) 0.37431(15) 0.0692(8) Uani 1 1 d . . .
H24 H 0.5830 0.1378 0.3863 0.083 Uiso 1 1 calc R . .
C25 C 0.7610(4) 0.17744(12) 0.33884(13) 0.0681(8) Uani 1 1 d . . .
H25 H 0.8228 0.1502 0.3229 0.082 Uiso 1 1 calc R . .
C26 C 0.7852(4) 0.23316(14) 0.33219(14) 0.0683(8) Uani 1 1 d . . .
H26 H 0.8668 0.2492 0.3113 0.082 Uiso 1 1 calc R . .
C27 C 0.6645(3) 0.26071(13) 0.36263(15) 0.0666(8) Uani 1 1 d . . .
H27 H 0.6523 0.2978 0.3652 0.080 Uiso 1 1 calc R . .
C28 C 0.5664(3) 0.22160(12) 0.38835(17) 0.0667(9) Uani 1 1 d . . .
H28 H 0.4773 0.2284 0.4109 0.080 Uiso 1 1 calc R . .
O3 O 1.0227(4) 0.41710(14) 0.6217(2) 0.0850(11) Uani 0.6653(16) 1 d P A 1
O4 O 1.2700(3) 0.35798(15) 0.58238(17) 0.0794(10) Uani 0.6653(16) 1 d P A 1
O5 O 1.3361(4) 0.3800(2) 0.44751(19) 0.1042(14) Uani 0.6653(16) 1 d PD A 1
O6 O 1.0792(4) 0.3746(2) 0.3425(2) 0.1264(18) Uani 0.6653(16) 1 d PD A 1
O7 O 0.8060(7) 0.4162(2) 0.3780(3) 0.174(2) Uani 0.6653(16) 1 d PD A 1
O8 O 0.8094(5) 0.44693(17) 0.5147(3) 0.1118(16) Uani 0.6653(16) 1 d P A 1
C29 C 1.0852(6) 0.3746(2) 0.6622(3) 0.0817(16) Uani 0.6653(16) 1 d PD A 1
H29A H 1.0319 0.3413 0.6490 0.098 Uiso 0.6653(16) 1 calc PR A 1
H29B H 1.0729 0.3814 0.7105 0.098 Uiso 0.6653(16) 1 calc PR A 1
C30 C 1.2543(6) 0.3706(3) 0.6508(3) 0.0896(18) Uani 0.6653(16) 1 d PD A 1
H30A H 1.3057 0.4046 0.6622 0.107 Uiso 0.6653(16) 1 calc PR A 1
H30B H 1.3037 0.3431 0.6804 0.107 Uiso 0.6653(16) 1 calc PR A 1
C31 C 1.4240(6) 0.3636(3) 0.5632(3) 0.0898(19) Uani 0.6653(16) 1 d PD A 1
H31A H 1.4945 0.3413 0.5926 0.108 Uiso 0.6653(16) 1 calc PR A 1
H31B H 1.4574 0.4007 0.5690 0.108 Uiso 0.6653(16) 1 calc PR A 1
C32 C 1.4294(5) 0.3471(2) 0.4897(3) 0.0854(18) Uani 0.6653(16) 1 d PD A 1
H32A H 1.5362 0.3490 0.4772 0.102 Uiso 0.6653(16) 1 calc PR A 1
H32B H 1.3941 0.3102 0.4839 0.102 Uiso 0.6653(16) 1 calc PR A 1
C33 C 1.3550(6) 0.3758(4) 0.3813(3) 0.166(3) Uani 0.6653(16) 1 d PD A 1
H33A H 1.4337 0.3484 0.3764 0.199 Uiso 0.6653(16) 1 calc PR A 1
H33B H 1.3987 0.4096 0.3670 0.199 Uiso 0.6653(16) 1 calc PR A 1
C34 C 1.2277(8) 0.3638(5) 0.3342(4) 0.203(4) Uani 0.6653(16) 1 d PD A 1
H34A H 1.2493 0.3810 0.2914 0.243 Uiso 0.6653(16) 1 calc PR A 1
H34B H 1.2326 0.3254 0.3262 0.243 Uiso 0.6653(16) 1 calc PR A 1
C35 C 0.9763(9) 0.3974(4) 0.2915(4) 0.153(4) Uani 0.6653(16) 1 d PD A 1
H35A H 0.9783 0.3768 0.2494 0.183 Uiso 0.6653(16) 1 calc PR A 1
H35B H 1.0096 0.4337 0.2824 0.183 Uiso 0.6653(16) 1 calc PR A 1
C36 C 0.8171(8) 0.3984(4) 0.3125(4) 0.152(3) Uani 0.6653(16) 1 d PD A 1
H36A H 0.7537 0.4213 0.2810 0.183 Uiso 0.6653(16) 1 calc PR A 1
H36B H 0.7740 0.3624 0.3084 0.183 Uiso 0.6653(16) 1 calc PR A 1
C37 C 0.7855(11) 0.4664(3) 0.3937(5) 0.247(4) Uani 0.6653(16) 1 d PD A 1
H37A H 0.7000 0.4801 0.3628 0.297 Uiso 0.6653(16) 1 calc PR A 1
H37B H 0.8788 0.4859 0.3840 0.297 Uiso 0.6653(16) 1 calc PR A 1
C38 C 0.7522(9) 0.4794(3) 0.4636(4) 0.164(4) Uani 0.6653(16) 1 d PD A 1
H38A H 0.7915 0.5153 0.4739 0.196 Uiso 0.6653(16) 1 calc PR A 1
H38B H 0.6395 0.4807 0.4647 0.196 Uiso 0.6653(16) 1 calc PR A 1
C39 C 0.7947(7) 0.4640(3) 0.5830(4) 0.114(2) Uani 0.6653(16) 1 d PD A 1
H39A H 0.6851 0.4691 0.5897 0.137 Uiso 0.6653(16) 1 calc PR A 1
H39B H 0.8477 0.4982 0.5909 0.137 Uiso 0.6653(16) 1 calc PR A 1
C40 C 0.8631(6) 0.4239(3) 0.6327(3) 0.105(2) Uani 0.6653(16) 1 d PD A 1
H40A H 0.8536 0.4362 0.6794 0.125 Uiso 0.6653(16) 1 calc PR A 1
H40B H 0.8081 0.3900 0.6263 0.125 Uiso 0.6653(16) 1 calc PR A 1
O3' O 1.1720(8) 0.3677(3) 0.6211(4) 0.098(3) Uani 0.3347(16) 1 d PD A 2
O4' O 1.3679(8) 0.3716(3) 0.5127(4) 0.097(3) Uani 0.3347(16) 1 d PD A 2
O5' O 1.2278(8) 0.3738(5) 0.3785(4) 0.143(4) Uani 0.3347(16) 1 d PD A 2
O6' O 0.9334(8) 0.4080(5) 0.3488(6) 0.182(6) Uani 0.3347(16) 1 d PD A 2
O7' O 0.7910(9) 0.4433(3) 0.4630(4) 0.096(3) Uani 0.3347(16) 1 d PD A 2
O8' O 0.9222(8) 0.4351(3) 0.5989(4) 0.085(2) Uani 0.3347(16) 1 d PD A 2
C29' C 1.3330(11) 0.3613(5) 0.6325(7) 0.113(5) Uani 0.3347(16) 1 d PD A 2
H29C H 1.3569 0.3382 0.6721 0.136 Uiso 0.3347(16) 1 calc PR A 2
H29D H 1.3814 0.3960 0.6425 0.136 Uiso 0.3347(16) 1 calc PR A 2
C30' C 1.3987(12) 0.3371(4) 0.5706(5) 0.093(4) Uani 0.3347(16) 1 d PD A 2
H30C H 1.5107 0.3320 0.5799 0.112 Uiso 0.3347(16) 1 calc PR A 2
H30D H 1.3514 0.3022 0.5607 0.112 Uiso 0.3347(16) 1 calc PR A 2
C31' C 1.4413(13) 0.3499(8) 0.4606(5) 0.178(9) Uani 0.3347(16) 1 d PD A 2
H31C H 1.4494 0.3115 0.4689 0.214 Uiso 0.3347(16) 1 calc PR A 2
H31D H 1.5471 0.3639 0.4639 0.214 Uiso 0.3347(16) 1 calc PR A 2
C32' C 1.3758(15) 0.3572(8) 0.3893(5) 0.242(8) Uani 0.3347(16) 1 d PD A 2
H32C H 1.4411 0.3829 0.3677 0.290 Uiso 0.3347(16) 1 calc PR A 2
H32D H 1.3845 0.3232 0.3655 0.290 Uiso 0.3347(16) 1 calc PR A 2
C33' C 1.1743(12) 0.3772(6) 0.3119(6) 0.188(9) Uani 0.3347(16) 1 d PD A 2
H33C H 1.2196 0.3487 0.2861 0.225 Uiso 0.3347(16) 1 calc PR A 2
H33D H 1.2049 0.4114 0.2933 0.225 Uiso 0.3347(16) 1 calc PR A 2
C34' C 0.9948(12) 0.3723(6) 0.3047(6) 0.128(6) Uani 0.3347(16) 1 d PD A 2
H34C H 0.9547 0.3799 0.2577 0.154 Uiso 0.3347(16) 1 calc PR A 2
H34D H 0.9645 0.3359 0.3158 0.154 Uiso 0.3347(16) 1 calc PR A 2
C35' C 0.7863(11) 0.4223(5) 0.3444(5) 0.171(5) Uani 0.3347(16) 1 d PD A 2
H35C H 0.7247 0.3895 0.3413 0.205 Uiso 0.3347(16) 1 calc PR A 2
H35D H 0.7649 0.4411 0.3011 0.205 Uiso 0.3347(16) 1 calc PR A 2
C36' C 0.7252(11) 0.4558(4) 0.3983(5) 0.109(4) Uani 0.3347(16) 1 d PD A 2
H36C H 0.7456 0.4933 0.3888 0.130 Uiso 0.3347(16) 1 calc PR A 2
H36D H 0.6127 0.4511 0.3969 0.130 Uiso 0.3347(16) 1 calc PR A 2
C37' C 0.7580(15) 0.4814(5) 0.5119(6) 0.224(6) Uani 0.3347(16) 1 d PD A 2
H37C H 0.6545 0.4966 0.5018 0.268 Uiso 0.3347(16) 1 calc PR A 2
H37D H 0.8347 0.5101 0.5148 0.268 Uiso 0.3347(16) 1 calc PR A 2
C38' C 0.7678(18) 0.4484(9) 0.5767(8) 0.343(13) Uani 0.3347(16) 1 d PD A 2
H38C H 0.7222 0.4685 0.6126 0.412 Uiso 0.3347(16) 1 calc PR A 2
H38D H 0.7074 0.4157 0.5684 0.412 Uiso 0.3347(16) 1 calc PR A 2
C39' C 0.9439(13) 0.4024(5) 0.6579(6) 0.104(4) Uani 0.3347(16) 1 d PD A 2
H39C H 0.8910 0.3684 0.6491 0.125 Uiso 0.3347(16) 1 calc PR A 2
H39D H 0.8984 0.4198 0.6959 0.125 Uiso 0.3347(16) 1 calc PR A 2
C40' C 1.1151(12) 0.3926(4) 0.6769(5) 0.093(4) Uani 0.3347(16) 1 d PD A 2
H40C H 1.1692 0.4263 0.6867 0.112 Uiso 0.3347(16) 1 calc PR A 2
H40D H 1.1296 0.3698 0.7173 0.112 Uiso 0.3347(16) 1 calc PR A 2

loop_
_atom_site_aniso_label
_atom_site_aniso_U_11
_atom_site_aniso_U_22
_atom_site_aniso_U_33
_atom_site_aniso_U_23
_atom_site_aniso_U_13
_atom_site_aniso_U_12
W1 0.05070(5) 0.03650(5) 0.03214(5) 0.00081(3) 0.00396(4) 0.00379(3)
K1 0.0638(3) 0.0562(3) 0.0655(3) 0.0073(3) 0.0122(3) 0.0049(2)
N1 0.0863(12) 0.0373(10) 0.0427(10) 0.0027(8) 0.0172(9) 0.0103(9)
N2 0.0800(11) 0.0418(10) 0.0381(9) 0.0035(8) 0.0125(9) 0.0135(9)
O1 0.0791(10) 0.0443(9) 0.0570(10) -0.0128(8) 0.0130(8) 0.0030(9)
O2 0.0603(9) 0.0780(15) 0.137(2) -0.0001(15) 0.0160(11) -0.0152(10)
C1 0.0528(10) 0.0454(12) 0.0394(12) 0.0026(10) 0.0036(9) 0.0022(10)
C2 0.0623(12) 0.0488(13) 0.0628(16) 0.0030(12) 0.0149(12) 0.0021(11)
C3 0.0508(9) 0.0386(11) 0.0362(10) 0.0011(9) 0.0068(8) 0.0031(9)
C4 0.145(2) 0.0570(16) 0.0473(14) 0.0174(12) 0.0306(16) 0.0241(17)
C5 0.149(3) 0.0431(14) 0.0565(15) 0.0151(12) 0.0321(17) 0.0236(16)
C6 0.0643(11) 0.0448(12) 0.0328(10) 0.0001(9) 0.0081(9) 0.0086(10)
C7 0.0609(11) 0.0539(13) 0.0387(12) 0.0017(10) 0.0087(10) -0.0034(11)
C8 0.0559(10) 0.0633(16) 0.0480(13) -0.0046(12) 0.0151(10) 0.0049(11)
C9 0.0717(13) 0.0572(14) 0.0396(12) -0.0052(11) 0.0130(11) 0.0055(12)
C10 0.0658(12) 0.0675(16) 0.0354(12) -0.0047(11) -0.0012(10) 0.0003(12)
C11 0.0566(11) 0.0692(17) 0.0355(12) -0.0028(10) 0.0032(10) 0.0110(10)
C12 0.0683(14) 0.093(2) 0.0670(18) -0.0159(16) 0.0079(14) -0.0160(15)
C13 0.0920(17) 0.075(2) 0.0592(16) -0.0212(15) 0.0163(14) 0.0098(16)
C14 0.0571(13) 0.121(3) 0.067(2) -0.0158(18) -0.0018(14) 0.0240(15)
C15 0.0712(12) 0.0338(11) 0.0397(11) 0.0006(9) 0.0115(10) 0.0081(10)
C16 0.0724(13) 0.0432(13) 0.0654(16) -0.0097(12) 0.0115(12) -0.0002(11)
C17 0.0893(17) 0.0585(16) 0.0674(18) -0.0221(14) -0.0049(15) 0.0090(14)
C18 0.0969(17) 0.0624(16) 0.0437(13) 0.0000(12) 0.0160(13) 0.0179(14)
C19 0.0764(13) 0.0500(14) 0.0645(15) 0.0129(12) 0.0268(12) 0.0127(12)
C20 0.0665(12) 0.0396(12) 0.0565(14) 0.0045(11) 0.0078(11) 0.0081(10)
C21 0.0815(17) 0.072(2) 0.142(3) -0.018(2) 0.028(2) -0.0076(17)
C22 0.170(3) 0.118(3) 0.0491(17) -0.0105(19) 0.029(2) 0.045(3)
C23 0.0715(14) 0.0576(17) 0.107(3) -0.0127(17) -0.0108(16) 0.0108(14)
C24 0.0830(15) 0.0655(17) 0.0546(15) -0.0064(13) -0.0201(14) 0.0003(14)
C25 0.1024(18) 0.0631(16) 0.0362(12) -0.0081(12) -0.0085(13) 0.0187(15)
C26 0.0902(17) 0.0778(18) 0.0368(13) 0.0115(13) 0.0044(13) 0.0153(16)
C27 0.0899(16) 0.0587(16) 0.0488(15) 0.0066(13) -0.0070(13) 0.0208(14)
C28 0.0641(13) 0.078(2) 0.0548(17) 0.0019(13) -0.0112(13) 0.0111(13)
O3 0.0839(17) 0.071(2) 0.104(3) -0.0027(19) 0.0266(18) -0.0027(17)
O4 0.0717(15) 0.102(3) 0.0638(19) -0.0065(18) 0.0001(15) 0.0112(17)
O5 0.0767(17) 0.139(3) 0.100(3) 0.046(2) 0.0247(18) 0.0404(19)
O6 0.112(3) 0.193(5) 0.079(3) 0.030(3) 0.030(2) 0.008(3)
O7 0.188(4) 0.189(5) 0.143(5) 0.064(4) 0.000(4) 0.085(4)
O8 0.108(2) 0.070(2) 0.155(4) 0.003(3) -0.002(3) 0.024(2)
C29 0.107(3) 0.082(4) 0.057(3) -0.008(3) 0.011(3) -0.016(3)
C30 0.107(4) 0.092(4) 0.067(3) 0.007(3) -0.008(3) 0.011(3)
C31 0.071(2) 0.085(4) 0.110(5) -0.002(3) -0.007(3) 0.009(3)
C32 0.0582(19) 0.074(3) 0.124(5) 0.010(3) 0.009(3) 0.022(2)
C33 0.118(3) 0.271(8) 0.119(5) 0.083(5) 0.071(3) 0.121(4)
C34 0.178(5) 0.303(11) 0.144(5) -0.131(5) 0.110(4) -0.065(7)
C35 0.216(9) 0.166(8) 0.075(4) 0.017(5) 0.009(5) -0.017(7)
C36 0.168(7) 0.145(7) 0.138(7) 0.058(5) -0.022(6) -0.040(6)
C37 0.276(7) 0.104(4) 0.321(10) 0.115(5) -0.201(7) -0.117(5)
C38 0.140(4) 0.070(4) 0.267(12) -0.022(5) -0.058(6) 0.056(4)
C39 0.095(3) 0.106(4) 0.142(6) -0.041(4) 0.018(4) 0.041(3)
C40 0.099(3) 0.110(5) 0.112(4) -0.036(4) 0.049(3) -0.010(3)
O3' 0.078(4) 0.112(6) 0.101(6) 0.015(5) -0.021(4) 0.011(4)
O4' 0.086(4) 0.081(5) 0.121(7) -0.012(5) -0.004(5) 0.022(4)
O5' 0.113(5) 0.205(11) 0.118(7) 0.013(7) 0.046(5) 0.065(6)
O6' 0.095(5) 0.312(18) 0.140(10) 0.044(11) 0.013(6) 0.015(8)
O7' 0.111(5) 0.061(4) 0.118(6) 0.023(4) 0.019(5) 0.023(4)
O8' 0.093(4) 0.070(4) 0.093(5) 0.001(4) 0.009(4) 0.003(4)
C29' 0.106(8) 0.084(8) 0.142(13) -0.001(8) -0.034(9) 0.012(7)
C30' 0.077(5) 0.081(7) 0.114(9) 0.005(7) -0.036(6) 0.022(5)
C31' 0.091(6) 0.25(2) 0.208(16) -0.029(15) 0.088(8) 0.029(10)
C32' 0.267(12) 0.316(16) 0.155(15) 0.119(11) 0.097(11) 0.249(11)
C33' 0.29(3) 0.118(9) 0.151(12) 0.101(8) -0.003(15) -0.029(14)
C34' 0.195(13) 0.131(11) 0.049(6) -0.023(7) -0.045(7) 0.058(10)
C35' 0.193(7) 0.094(9) 0.192(9) -0.031(7) -0.176(6) 0.018(7)
C36' 0.107(6) 0.043(5) 0.161(11) 0.016(6) -0.073(7) 0.001(5)
C37' 0.090(6) 0.245(12) 0.344(16) -0.230(11) 0.068(9) 0.011(8)
C38' 0.31(3) 0.48(3) 0.260(15) -0.275(16) 0.127(17) 0.03(3)
C39' 0.135(9) 0.102(9) 0.075(7) 0.006(7) 0.003(7) -0.017(8)
C40' 0.158(10) 0.068(7) 0.046(5) -0.011(5) -0.031(6) -0.017(7)

loop_
_atom_type_symbol
_atom_type_description
_atom_type_scat_dispersion_real
_atom_type_scat_dispersion_imag
_atom_type_scat_source
C C 0.0033 0.0016 'International Tables Vol C Tables 4.2.6.8 and 6.1.1.4'
H H 0.0000 0.0000 'International Tables Vol C Tables 4.2.6.8 and 6.1.1.4'
N N 0.0061 0.0033 'International Tables Vol C Tables 4.2.6.8 and 6.1.1.4'
O O 0.0106 0.0060 'International Tables Vol C Tables 4.2.6.8 and 6.1.1.4'
K K 0.2009 0.2494 'International Tables Vol C Tables 4.2.6.8 and 6.1.1.4'
W W -0.8490 6.8722 'International Tables Vol C Tables 4.2.6.8 and 6.1.1.4'

loop_
_geom_angle_atom_site_label_1
_geom_angle_atom_site_label_2
_geom_angle_atom_site_label_3
_geom_angle
C2 W1 C1 85.61(11)
C2 W1 C3 93.63(10)
C1 W1 C3 95.86(9)
C2 W1 C26 95.97(12)
C1 W1 C26 124.22(11)
C3 W1 C26 139.30(10)
C2 W1 C27 117.46(12)
C1 W1 C27 95.85(10)
C3 W1 C27 147.47(10)
C26 W1 C27 35.44(11)
C2 W1 C25 108.37(12)
C1 W1 C25 153.92(10)
C3 W1 C25 104.82(9)
C26 W1 C25 34.90(11)
C27 W1 C25 58.29(10)
C2 W1 C28 151.72(12)
C1 W1 C28 100.05(10)
C3 W1 C28 113.09(9)
C26 W1 C28 57.87(11)
C27 W1 C28 34.76(11)
C25 W1 C28 57.35(11)
C2 W1 C24 142.13(11)
C1 W1 C24 130.86(10)
C3 W1 C24 92.26(9)
C26 W1 C24 57.60(11)
C27 W1 C24 57.64(11)
C25 W1 C24 34.42(11)
C28 W1 C24 34.14(10)
O4 K1 O1 102.31(8)
O4 K1 O3' 24.58(15)
O1 K1 O3' 83.02(16)
O4 K1 O7' 126.10(17)
O1 K1 O7' 84.49(16)
O3' K1 O7' 109.5(2)
O4 K1 O5' 89.45(16)
O1 K1 O5' 156.9(2)
O3' K1 O5' 112.6(2)
O7' K1 O5' 104.7(2)
O4 K1 O6 117.38(11)
O1 K1 O6 136.31(10)
O3' K1 O6 139.88(17)
O7' K1 O6 86.26(17)
O5' K1 O6 27.96(16)
O4 K1 O8 109.06(12)
O1 K1 O8 76.79(10)
O3' K1 O8 90.02(18)
O7' K1 O8 20.08(16)
O5' K1 O8 118.3(2)
O6 K1 O8 104.67(15)
O4 K1 O5 58.54(10)
O1 K1 O5 156.35(9)
O3' K1 O5 81.34(16)
O7' K1 O5 117.49(19)
O5' K1 O5 31.26(17)
O6 K1 O5 58.95(11)
O8 K1 O5 120.72(13)
O4 K1 O6' 137.3(2)
O1 K1 O6' 119.72(17)
O3' K1 O6' 148.6(3)
O7' K1 O6' 56.8(2)
O5' K1 O6' 54.5(2)
O6 K1 O6' 29.97(18)
O8 K1 O6' 76.2(2)
O5 K1 O6' 81.91(17)
O4 K1 O7 150.67(15)
O1 K1 O7 98.13(13)
O3' K1 O7 143.8(2)
O7' K1 O7 35.66(17)
O5' K1 O7 79.39(19)
O6 K1 O7 54.54(14)
O8 K1 O7 55.73(15)
O5 K1 O7 104.97(14)
O6' K1 O7 25.03(18)
O4 K1 C1 108.52(9)
O1 K1 C1 23.30(6)
O3' K1 C1 96.09(17)
O7' K1 C1 98.18(17)
O5' K1 C1 133.9(2)
O6 K1 C1 118.57(12)
O8 K1 C1 95.98(10)
O5 K1 C1 143.10(11)
O6' K1 C1 113.0(2)
O7 K1 C1 98.57(13)
O4 K1 O4' 33.59(16)
O1 K1 O4' 134.24(15)
O3' K1 O4' 56.9(2)
O7' K1 O4' 126.6(2)
O5' K1 O4' 56.0(2)
O6 K1 O4' 83.83(16)
O8 K1 O4' 119.95(17)
O5 K1 O4' 24.95(15)
O6' K1 O4' 105.9(2)
O7 K1 O4' 127.01(19)
C1 K1 O4' 132.17(15)
C5 N1 C3 112.4(2)
C5 N1 C15 121.2(2)
C3 N1 C15 126.15(19)
C4 N2 C3 111.8(2)
C4 N2 C6 121.1(2)
C3 N2 C6 127.05(19)
C1 O1 K1 87.93(15)
C2 O2 K1 83.24(18)
O1 C1 W1 171.3(2)
O1 C1 K1 68.77(14)
W1 C1 K1 104.52(9)
O2 C2 W1 174.5(2)
O2 C2 K1 74.62(18)
W1 C2 K1 100.26(10)
N2 C3 N1 101.30(18)
N2 C3 W1 130.20(16)
N1 C3 W1 128.41(16)
C5 C4 N2 108.2(2)
C4 C5 N1 106.3(2)
C11 C6 C7 121.5(2)
C11 C6 N2 118.7(2)
C7 C6 N2 119.6(2)
C8 C7 C6 117.7(2)
C8 C7 C12 121.6(2)
C6 C7 C12 120.7(2)
C7 C8 C9 122.4(2)
C10 C9 C8 118.3(2)
C10 C9 C13 120.4(2)
C8 C9 C13 121.4(2)
C9 C10 C11 121.5(2)
C10 C11 C6 118.6(2)
C10 C11 C14 120.5(2)
C6 C11 C14 120.8(2)
C16 C15 C20 121.5(2)
C16 C15 N1 119.7(2)
C20 C15 N1 118.6(2)
C17 C16 C15 118.4(2)
C17 C16 C21 119.3(3)
C15 C16 C21 122.3(3)
C18 C17 C16 121.7(3)
C19 C18 C17 118.5(3)
C19 C18 C22 120.5(3)
C17 C18 C22 120.9(3)
C18 C19 C20 122.7(3)
C19 C20 C15 117.0(2)
C19 C20 C23 120.9(2)
C15 C20 C23 122.0(2)
C28 C24 C25 108.2(3)
C28 C24 W1 72.07(17)
C25 C24 W1 71.88(16)
C26 C25 C24 107.3(3)
C26 C25 W1 70.21(15)
C24 C25 W1 73.71(16)
C25 C26 C27 108.6(3)
C25 C26 W1 74.89(15)
C27 C26 W1 72.78(16)
C28 C27 C26 107.3(3)
C28 C27 W1 74.53(17)
C26 C27 W1 71.78(16)
C24 C28 C27 108.5(3)
C24 C28 W1 73.79(16)
C27 C28 W1 70.71(16)
C29 O3 C40 109.5(4)
C29 O3 K1 96.3(3)
C40 O3 K1 104.5(3)
C30 O4 C31 113.8(4)
C30 O4 K1 121.5(3)
C31 O4 K1 121.2(3)
C33 O5 C32 115.2(5)
C33 O5 K1 115.2(3)
C32 O5 K1 104.5(3)
C34 O6 C35 123.5(6)
C34 O6 K1 110.4(4)
C35 O6 K1 125.6(4)
C37 O7 C36 123.7(7)
C37 O7 K1 112.4(5)
C36 O7 K1 114.1(4)
C38 O8 C39 117.4(5)
C38 O8 K1 119.8(5)
C39 O8 K1 121.3(3)
O3 C29 C30 107.1(4)
O4 C30 C29 109.7(4)
O4 C31 C32 109.6(4)
O5 C32 C31 110.2(5)
O5 C33 C34 120.2(5)
O6 C34 C33 125.6(6)
O6 C35 C36 111.0(6)
O7 C36 C35 114.3(7)
O7 C37 C38 118.4(7)
O8 C38 C37 118.2(6)
O8 C39 C40 110.6(5)
O3 C40 C39 108.4(5)
C40' O3' C29' 109.9(8)
C40' O3' K1 126.6(6)
C29' O3' K1 120.9(7)
C31' O4' C30' 106.6(9)
C31' O4' K1 110.1(6)
C30' O4' K1 100.9(6)
C32' O5' C33' 114.4(9)
C32' O5' K1 119.5(7)
C33' O5' K1 121.3(6)
C35' O6' C34' 123.8(10)
C35' O6' K1 109.1(8)
C34' O6' K1 102.5(8)
C36' O7' C37' 112.5(9)
C36' O7' K1 121.5(6)
C37' O7' K1 125.0(7)
C38' O8' C39' 116.4(10)
C38' O8' K1 103.1(9)
C39' O8' K1 102.0(7)
O3' C29' C30' 110.8(9)
O4' C30' C29' 109.7(9)
O4' C31' C32' 119.8(10)
O5' C32' C31' 118.0(10)
O5' C33' C34' 109.8(9)
O6' C34' C33' 109.1(9)
O6' C34' K1 55.1(6)
C33' C34' K1 87.2(6)
O6' C35' C36' 120.6(9)
O7' C36' C35' 112.5(8)
O7' C37' C38' 101.7(11)
O8' C38' C37' 111.8(13)
O8' C39' C40' 110.6(9)
O3' C40' C39' 106.6(8)

loop_
_geom_bond_atom_site_label_1
_geom_bond_atom_site_label_2
_geom_bond_distance
W1 C2 1.901(3)
W1 C1 1.907(2)
W1 C3 2.131(2)
W1 C26 2.318(3)
W1 C27 2.331(3)
W1 C25 2.378(3)
W1 C28 2.380(3)
W1 C24 2.402(3)
K1 O4 2.756(3)
K1 O1 2.824(2)
K1 O3' 2.870(8)
K1 O7' 2.870(7)
K1 O5' 2.897(8)
K1 O6 2.903(4)
K1 O8 2.917(4)
K1 O5 2.945(3)
K1 O6' 2.959(12)
K1 O7 3.004(5)
K1 C1 3.028(2)
K1 O4' 3.031(7)
N1 C5 1.388(3)
N1 C3 1.392(3)
N1 C15 1.433(3)
N2 C4 1.382(3)
N2 C3 1.383(3)
N2 C6 1.428(3)
O1 C1 1.198(3)
O2 C2 1.197(3)
C4 C5 1.324(4)
C6 C11 1.394(3)
C6 C7 1.398(3)
C7 C8 1.381(4)
C7 C12 1.505(4)
C8 C9 1.396(4)
C9 C10 1.380(4)
C9 C13 1.509(4)
C10 C11 1.391(4)
C11 C14 1.517(4)
C15 C16 1.391(3)
C15 C20 1.397(3)
C16 C17 1.385(4)
C16 C21 1.516(4)
C17 C18 1.380(4)
C18 C19 1.367(4)
C18 C22 1.527(4)
C19 C20 1.396(4)
C20 C23 1.504(4)
C24 C28 1.404(4)
C24 C25 1.414(4)
C25 C26 1.410(5)
C26 C27 1.415(4)
C27 C28 1.408(4)
O3 C29 1.399(7)
O3 C40 1.416(6)
O4 C30 1.388(6)
O4 C31 1.411(6)
O5 C33 1.320(8)
O5 C32 1.368(6)
O6 C34 1.326(8)
O6 C35 1.391(8)
O7 C37 1.300(9)
O7 C36 1.365(9)
O8 C38 1.341(9)
O8 C39 1.414(9)
C29 C30 1.491(7)
C31 C32 1.497(8)
C33 C34 1.396(9)
C35 C36 1.460(9)
C37 C38 1.454(11)
C39 C40 1.477(8)
O3' C40' 1.378(11)
O3' C29' 1.389(11)
O4' C31' 1.356(12)
O4' C30' 1.425(11)
O5' C32' 1.335(12)
O5' C33' 1.340(12)
O6' C35' 1.307(11)
O6' C34' 1.373(13)
O7' C36' 1.373(11)
O7' C37' 1.391(12)
O8' C38' 1.398(14)
O8' C39' 1.407(12)
C29' C30' 1.503(13)
C31' C32' 1.464(12)
C33' C34' 1.540(13)
C35' C36' 1.474(12)
C37' C38' 1.502(17)
C39' C40' 1.503(13)
